data_4326547
loop_
_publ_author_name
'Timothy J. Boyle'
'Leigh Anna M. Steele'
'Alia M. Saad'
'Mark A. Rodriguez'
'Todd M. Alam'
'Sarah K. McIntyre'

_publ_section_title
;
 Structural Diversity in a Series of Alkyl-Substituted Cesium Aryloxides
;
_journal_name_full 'Inorganic Chemistry'
_journal_page_first 10363
_journal_page_last 10370
_journal_paper_doi 10.1021/ic201438s
_journal_volume 50
_journal_year 2011
_chemical_formula_sum 'C24 H34 Cs O2'
_chemical_formula_weight 487.42
_chemical_name_systematic
; 

 ? 

;
_space_group_IT_number 2
_symmetry_cell_setting triclinic
_symmetry_space_group_name_Hall '-P 1'
_symmetry_space_group_name_H-M 'P -1'
_atom_sites_solution_hydrogens geom
_atom_sites_solution_primary direct
_atom_sites_solution_secondary difmap
_audit_creation_method SHELXL-97
_cell_angle_alpha 64.229(2)
_cell_angle_beta 76.297(3)
_cell_angle_gamma 65.611(2)
_cell_formula_units_Z 2
_cell_length_a 10.3730(17)
_cell_length_b 11.0123(19)
_cell_length_c 12.413(2)
_cell_measurement_reflns_used 3022
_cell_measurement_temperature 173(2)
_cell_measurement_theta_max 24.70
_cell_measurement_theta_min 2.42
_cell_volume 1160.1(3)
_computing_cell_refinement 'Bruker SMART'
_computing_data_collection 'Bruker SMART'
_computing_data_reduction 'Bruker SAINT'
_computing_molecular_graphics 'Bruker SHELXTL'
_computing_publication_material 'Bruker SHELXTL'
_computing_structure_refinement 'SHELXL-97 (Sheldrick, 2008)'
_computing_structure_solution 'SHELXS-97 (Sheldrick, 2008)'
_diffrn_ambient_temperature 173(2)
_diffrn_measured_fraction_theta_full 0.985
_diffrn_measured_fraction_theta_max 0.985
_diffrn_measurement_device_type 'CCD area detector'
_diffrn_measurement_method 'phi and omega scans'
_diffrn_radiation_monochromator graphite
_diffrn_radiation_source 'fine-focus sealed tube'
_diffrn_radiation_type MoK\a
_diffrn_radiation_wavelength 0.71073
_diffrn_reflns_av_R_equivalents 0.0355
_diffrn_reflns_av_sigmaI/netI 0.0584
_diffrn_reflns_limit_h_max 12
_diffrn_reflns_limit_h_min -12
_diffrn_reflns_limit_k_max 13
_diffrn_reflns_limit_k_min -13
_diffrn_reflns_limit_l_max 14
_diffrn_reflns_limit_l_min -14
_diffrn_reflns_number 8342
_diffrn_reflns_theta_full 25.25
_diffrn_reflns_theta_max 25.25
_diffrn_reflns_theta_min 1.83
_exptl_absorpt_coefficient_mu 1.611
_exptl_absorpt_correction_T_max 0.851
_exptl_absorpt_correction_T_min 0.748
_exptl_absorpt_correction_type empirical
_exptl_absorpt_process_details SADABS
_exptl_crystal_colour colorless
_exptl_crystal_density_diffrn 1.395
_exptl_crystal_description rod
_exptl_crystal_F_000 498
_exptl_crystal_size_max 0.30
_exptl_crystal_size_mid 0.15
_exptl_crystal_size_min 0.10
_refine_diff_density_max 1.562
_refine_diff_density_min -1.519
_refine_diff_density_rms 0.133
_refine_ls_extinction_method none
_refine_ls_goodness_of_fit_ref 1.095
_refine_ls_hydrogen_treatment mixed
_refine_ls_matrix_type full
_refine_ls_number_parameters 292
_refine_ls_number_reflns 4131
_refine_ls_number_restraints 0
_refine_ls_restrained_S_all 1.095
_refine_ls_R_factor_all 0.0605
_refine_ls_R_factor_gt 0.0530
_refine_ls_shift/su_max 0.001
_refine_ls_shift/su_mean 0.000
_refine_ls_structure_factor_coef Fsqd
_refine_ls_weighting_details 'calc w=1/[\s^2^(Fo^2^)+(0.0653P)^2^+2.8110P] where P=(Fo^2^+2Fc^2^)/3'
_refine_ls_weighting_scheme calc
_refine_ls_wR_factor_gt 0.1303
_refine_ls_wR_factor_ref 0.1342
_reflns_number_gt 3668
_reflns_number_total 4131
_reflns_threshold_expression >2sigma(I)
_cod_data_source_file ic201438s_si_001_6.cif
_cod_data_source_block 10ap092s
_cod_database_code 4326547

loop_
_symmetry_equiv_pos_as_xyz
'x, y, z'
'-x, -y, -z'

loop_
_atom_site_label
_atom_site_type_symbol
_atom_site_fract_x
_atom_site_fract_y
_atom_site_fract_z
_atom_site_U_iso_or_equiv
_atom_site_adp_type
_atom_site_occupancy
_atom_site_symmetry_multiplicity
_atom_site_calc_flag
_atom_site_refinement_flags
Cs1 Cs 0.75335(4) 0.94575(4) 0.62952(3) 0.03068(16) Uani 1 1 d .
O1 O 0.6617(5) 0.9898(5) 0.4054(4) 0.0304(10) Uani 1 1 d .
O2 O 1.1697(5) 0.8930(5) 0.6346(4) 0.0299(10) Uani 1 1 d .
C1 C 0.6135(7) 0.9528(6) 0.3390(5) 0.0274(13) Uani 1 1 d .
C2 C 0.5914(6) 0.8197(7) 0.3894(6) 0.0277(13) Uani 1 1 d .
C3 C 0.5423(7) 0.7799(7) 0.3198(6) 0.0342(15) Uani 1 1 d .
C4 C 0.5127(8) 0.8676(8) 0.2026(6) 0.0399(17) Uani 1 1 d .
C5 C 0.5317(8) 0.9985(8) 0.1537(6) 0.0367(16) Uani 1 1 d .
C6 C 0.5790(7) 1.0449(7) 0.2193(6) 0.0297(14) Uani 1 1 d .
C7 C 0.5899(8) 1.1930(7) 0.1650(6) 0.0378(16) Uani 1 1 d .
H7 H 0.6314 1.2032 0.2242 0.045 Uiso 1 1 calc R
C8 C 0.4454(8) 1.3109(7) 0.1389(7) 0.0421(17) Uani 1 1 d .
H8A H 0.4027 1.3029 0.0809 0.063 Uiso 1 1 calc .
H8B H 0.4558 1.4053 0.1056 0.063 Uiso 1 1 calc .
H8C H 0.3841 1.3008 0.2134 0.063 Uiso 1 1 calc .
C9 C 0.6882(8) 1.2120(8) 0.0497(6) 0.0434(18) Uani 1 1 d .
H9A H 0.7785 1.1305 0.0651 0.065 Uiso 1 1 calc .
H9B H 0.7055 1.3020 0.0236 0.065 Uiso 1 1 calc .
H9C H 0.6432 1.2155 -0.0133 0.065 Uiso 1 1 calc .
C10 C 0.6199(7) 0.7254(7) 0.5198(6) 0.0316(14) Uani 1 1 d .
H10 H 0.5852 0.7909 0.5647 0.038 Uiso 1 1 calc R
C11 C 0.5447(9) 0.6173(9) 0.5790(7) 0.051(2) Uani 1 1 d .
H11A H 0.4426 0.6678 0.5695 0.077 Uiso 1 1 calc .
H11B H 0.5614 0.5677 0.6645 0.077 Uiso 1 1 calc .
H11C H 0.5815 0.5466 0.5412 0.077 Uiso 1 1 calc .
C12 C 0.7801(8) 0.6462(9) 0.5343(7) 0.0419(18) Uani 1 1 d .
C19 C 0.8975(11) 1.2190(9) 0.5993(9) 0.054(2) Uani 1 1 d .
C20 C 0.9932(7) 1.1319(7) 0.7026(6) 0.0334(15) Uani 1 1 d .
H20 H 1.0926 1.1198 0.6669 0.040 Uiso 1 1 calc R
C21 C 0.9861(7) 0.9824(7) 0.7680(6) 0.0301(14) Uani 1 1 d .
C22 C 0.8872(7) 0.9539(7) 0.8645(6) 0.0307(14) Uani 1 1 d .
C23 C 0.8730(7) 0.8218(8) 0.9216(6) 0.0363(16) Uani 1 1 d .
C24 C 0.9626(12) 1.2145(10) 0.7816(9) 0.073(3) Uani 1 1 d .
H24A H 0.8626 1.2379 0.8116 0.109 Uiso 1 1 calc .
H24B H 0.9825 1.3038 0.7350 0.109 Uiso 1 1 calc .
H24C H 1.0229 1.1554 0.8494 0.109 Uiso 1 1 calc .
C26 C 1.0609(7) 0.7338(7) 0.7864(5) 0.0278(14) Uani 1 1 d .
C27 C 0.9598(7) 0.7118(7) 0.8820(6) 0.0344(15) Uani 1 1 d .
C28 C 1.0744(6) 0.8704(6) 0.7300(5) 0.0251(13) Uani 1 1 d .
C29 C 1.1615(7) 0.6103(7) 0.7493(6) 0.0298(14) Uani 1 1 d .
H29 H 1.2054 0.6523 0.6674 0.036 Uiso 1 1 calc R
C33 C 1.2795(8) 0.5154(7) 0.8340(7) 0.0401(17) Uani 1 1 d .
H33A H 1.3342 0.5718 0.8299 0.060 Uiso 1 1 calc .
H33B H 1.3420 0.4342 0.8108 0.060 Uiso 1 1 calc .
H33C H 1.2385 0.4789 0.9161 0.060 Uiso 1 1 calc .
C34 C 1.0875(9) 0.5189(9) 0.7438(7) 0.0487(19) Uani 1 1 d .
H34A H 1.0459 0.4744 0.8237 0.073 Uiso 1 1 calc .
H34B H 1.1567 0.4434 0.7163 0.073 Uiso 1 1 calc .
H34C H 1.0124 0.5802 0.6877 0.073 Uiso 1 1 calc .
H3 H 0.534(8) 0.678(8) 0.357(7) 0.05(2) Uiso 1 1 d .
H4 H 0.471(6) 0.846(6) 0.157(6) 0.023(16) Uiso 1 1 d .
H5 H 0.510(7) 1.049(7) 0.080(6) 0.027(17) Uiso 1 1 d .
H22 H 0.832(6) 1.027(6) 0.893(5) 0.013(14) Uiso 1 1 d .
H23 H 0.803(8) 0.807(8) 0.996(7) 0.05(2) Uiso 1 1 d .
H27 H 0.948(7) 0.615(7) 0.919(6) 0.034(18) Uiso 1 1 d .
H13A H 0.791(7) 0.578(8) 0.626(7) 0.04(2) Uiso 1 1 d .
H19A H 0.901(11) 1.331(12) 0.556(9) 0.10(3) Uiso 1 1 d .
H12B H 0.813(8) 0.594(9) 0.486(7) 0.05(2) Uiso 1 1 d .
H19B H 0.807(7) 1.241(6) 0.640(5) 0.015(15) Uiso 1 1 d .
H12C H 0.837(8) 0.710(9) 0.505(7) 0.06(2) Uiso 1 1 d .
H19C H 0.911(12) 1.177(13) 0.551(11) 0.11(5) Uiso 1 1 d .

loop_
_atom_site_aniso_label
_atom_site_aniso_U_11
_atom_site_aniso_U_22
_atom_site_aniso_U_33
_atom_site_aniso_U_23
_atom_site_aniso_U_13
_atom_site_aniso_U_12
Cs1 0.0299(2) 0.0393(3) 0.0250(2) -0.01066(17) -0.00358(15) -0.01499(17)
O1 0.034(2) 0.040(3) 0.024(2) -0.0109(19) -0.0051(18) -0.019(2)
O2 0.033(2) 0.039(3) 0.022(2) -0.0106(19) 0.0046(18) -0.021(2)
C1 0.032(3) 0.023(3) 0.027(3) -0.009(3) -0.005(3) -0.009(3)
C2 0.021(3) 0.028(3) 0.034(3) -0.012(3) -0.002(3) -0.008(3)
C3 0.037(4) 0.030(4) 0.045(4) -0.020(3) -0.005(3) -0.013(3)
C4 0.056(5) 0.040(4) 0.036(4) -0.019(3) -0.013(3) -0.019(4)
C5 0.045(4) 0.044(4) 0.026(4) -0.014(3) -0.009(3) -0.015(3)
C6 0.028(3) 0.032(3) 0.030(3) -0.012(3) -0.004(3) -0.011(3)
C7 0.055(5) 0.037(4) 0.021(3) -0.005(3) -0.011(3) -0.016(3)
C8 0.055(5) 0.029(4) 0.043(4) -0.006(3) -0.009(3) -0.021(3)
C9 0.047(4) 0.052(5) 0.034(4) -0.011(3) -0.001(3) -0.028(4)
C10 0.036(4) 0.030(3) 0.031(3) -0.009(3) 0.001(3) -0.017(3)
C11 0.058(5) 0.052(5) 0.047(5) -0.003(4) -0.005(4) -0.038(4)
C12 0.040(4) 0.041(4) 0.039(4) -0.006(4) -0.005(3) -0.017(4)
C19 0.067(6) 0.028(4) 0.064(6) -0.004(4) -0.015(5) -0.022(4)
C20 0.034(4) 0.026(3) 0.041(4) -0.011(3) 0.000(3) -0.015(3)
C21 0.032(3) 0.034(4) 0.027(3) -0.010(3) -0.003(3) -0.017(3)
C22 0.023(3) 0.038(4) 0.033(4) -0.015(3) -0.003(3) -0.010(3)
C23 0.036(4) 0.041(4) 0.030(4) -0.010(3) 0.004(3) -0.019(3)
C24 0.124(9) 0.052(5) 0.066(6) -0.023(5) 0.004(6) -0.059(6)
C26 0.030(3) 0.029(3) 0.024(3) -0.005(3) -0.008(3) -0.012(3)
C27 0.040(4) 0.028(3) 0.028(3) 0.000(3) -0.003(3) -0.016(3)
C28 0.025(3) 0.028(3) 0.024(3) -0.006(3) -0.006(2) -0.013(3)
C29 0.034(4) 0.026(3) 0.029(3) -0.008(3) -0.002(3) -0.014(3)
C33 0.038(4) 0.030(4) 0.051(4) -0.015(3) -0.012(3) -0.006(3)
C34 0.057(5) 0.051(5) 0.055(5) -0.025(4) -0.011(4) -0.026(4)

loop_
_atom_type_symbol
_atom_type_description
_atom_type_scat_dispersion_real
_atom_type_scat_dispersion_imag
_atom_type_scat_source
C C 0.0033 0.0016 'International Tables Vol C Tables 4.2.6.8 and 6.1.1.4'
H H 0.0000 0.0000 'International Tables Vol C Tables 4.2.6.8 and 6.1.1.4'
O O 0.0106 0.0060 'International Tables Vol C Tables 4.2.6.8 and 6.1.1.4'
Cs Cs -0.3680 2.1192 'International Tables Vol C Tables 4.2.6.8 and 6.1.1.4'

loop_
_geom_angle_atom_site_label_1
_geom_angle_atom_site_label_2
_geom_angle_atom_site_label_3
_geom_angle
_geom_angle_site_symmetry_1
_geom_angle_site_symmetry_3
O1 Cs1 O2 47.58(12) . 2_776
O1 Cs1 C2 73.74(14) . 2_676
O2 Cs1 C2 92.17(14) 2_776 2_676
O1 Cs1 C3 94.59(14) . 2_676
O2 Cs1 C3 99.31(15) 2_776 2_676
C2 Cs1 C3 23.17(15) 2_676 2_676
O1 Cs1 C1 72.68(13) . 2_676
O2 Cs1 C1 106.46(13) 2_776 2_676
C2 Cs1 C1 23.68(14) 2_676 2_676
C3 Cs1 C1 40.88(15) 2_676 2_676
O1 Cs1 C28 135.36(13) . .
O2 Cs1 C28 95.06(13) 2_776 .
C2 Cs1 C28 141.36(15) 2_676 .
C3 Cs1 C28 118.34(15) 2_676 .
C1 Cs1 C28 151.56(14) 2_676 .
O1 Cs1 C6 92.80(13) . 2_676
O2 Cs1 C6 129.90(13) 2_776 2_676
C2 Cs1 C6 41.18(15) 2_676 2_676
C3 Cs1 C6 47.11(16) 2_676 2_676
C1 Cs1 C6 23.45(14) 2_676 2_676
C28 Cs1 C6 131.49(14) . 2_676
O1 Cs1 C26 135.67(14) . .
O2 Cs1 C26 110.11(13) 2_776 .
C2 Cs1 C26 150.48(15) 2_676 .
C3 Cs1 C26 129.34(15) 2_676 .
C1 Cs1 C26 143.42(14) 2_676 .
C28 Cs1 C26 23.28(14) . .
C6 Cs1 C26 119.97(15) 2_676 .
O1 Cs1 C21 147.41(13) . .
O2 Cs1 C21 100.11(13) 2_776 .
C2 Cs1 C21 118.35(15) 2_676 .
C3 Cs1 C21 95.29(15) 2_676 .
C1 Cs1 C21 131.10(15) 2_676 .
C28 Cs1 C21 23.05(15) . .
C6 Cs1 C21 116.38(15) 2_676 .
C26 Cs1 C21 40.67(15) . .
O1 Cs1 C4 114.13(14) . 2_676
O2 Cs1 C4 120.57(14) 2_776 2_676
C2 Cs1 C4 40.42(16) 2_676 2_676
C3 Cs1 C4 22.60(16) 2_676 2_676
C1 Cs1 C4 47.21(16) 2_676 2_676
C28 Cs1 C4 105.71(16) . 2_676
C6 Cs1 C4 40.26(16) 2_676 2_676
C26 Cs1 C4 110.07(16) . 2_676
C21 Cs1 C4 83.94(16) . 2_676
O1 Cs1 C5 112.94(14) . 2_676
O2 Cs1 C5 137.86(15) 2_776 2_676
C2 Cs1 C5 46.77(16) 2_676 2_676
C3 Cs1 C5 39.57(17) 2_676 2_676
C1 Cs1 C5 40.28(15) 2_676 2_676
C28 Cs1 C5 111.59(15) . 2_676
C6 Cs1 C5 22.72(15) 2_676 2_676
C26 Cs1 C5 106.45(15) . 2_676
C21 Cs1 C5 94.07(15) . 2_676
C4 Cs1 C5 22.49(17) 2_676 2_676
O1 Cs1 C27 148.74(15) . .
O2 Cs1 C27 132.71(14) 2_776 .
C2 Cs1 C27 130.70(16) 2_676 .
C3 Cs1 C27 113.88(16) 2_676 .
C1 Cs1 C27 120.75(15) 2_676 .
C28 Cs1 C27 40.04(15) . .
C6 Cs1 C27 97.30(15) 2_676 .
C26 Cs1 C27 22.72(15) . .
C21 Cs1 C27 46.49(15) . .
C4 Cs1 C27 92.04(16) 2_676 .
C5 Cs1 C27 84.54(16) 2_676 .
O1 Cs1 H12C 51.6(14) . .
O2 Cs1 H12C 75.9(15) 2_776 .
C2 Cs1 H12C 115.6(14) 2_676 .
C3 Cs1 H12C 138.7(14) 2_676 .
C1 Cs1 H12C 100.2(14) 2_676 .
C28 Cs1 H12C 103.0(14) . .
C6 Cs1 H12C 104.8(15) 2_676 .
C26 Cs1 H12C 89.2(14) . .
C21 Cs1 H12C 126.0(14) . .
C4 Cs1 H12C 144.9(15) 2_676 .
C5 Cs1 H12C 125.2(15) 2_676 .
C27 Cs1 H12C 97.2(14) . .
O1 Cs1 H19C 105(2) . .
O2 Cs1 H19C 59(2) 2_776 .
C2 Cs1 H19C 99(2) 2_676 .
C3 Cs1 H19C 84(2) 2_676 .
C1 Cs1 H19C 122(2) 2_676 .
C28 Cs1 H19C 55(2) . .
C6 Cs1 H19C 129(2) 2_676 .
C26 Cs1 H19C 78(2) . .
C21 Cs1 H19C 46(2) . .
C4 Cs1 H19C 90(2) 2_676 .
C5 Cs1 H19C 111(2) 2_676 .
C27 Cs1 H19C 92(2) . .
H12C Cs1 H19C 124(3) . .
C1 O1 Cs1 153.4(4) . .
C28 O2 Cs1 151.7(4) . 2_776
O1 C1 C2 119.5(5) . .
O1 C1 C6 121.8(5) . .
C2 C1 C6 118.7(6) . .
O1 C1 Cs1 112.6(4) . 2_676
C2 C1 Cs1 76.5(4) . 2_676
C6 C1 Cs1 79.3(4) . 2_676
C3 C2 C1 119.7(6) . .
C3 C2 C10 121.7(6) . .
C1 C2 C10 118.6(6) . .
C3 C2 Cs1 79.9(4) . 2_676
C1 C2 Cs1 79.8(4) . 2_676
C10 C2 Cs1 109.5(4) . 2_676
C4 C3 C2 121.5(6) . .
C4 C3 Cs1 81.5(4) . 2_676
C2 C3 Cs1 76.9(4) . 2_676
C4 C3 H3 120(4) . .
C2 C3 H3 118(4) . .
Cs1 C3 H3 116(4) 2_676 .
C3 C4 C5 119.0(6) . .
C3 C4 Cs1 75.9(4) . 2_676
C5 C4 Cs1 78.9(4) . 2_676
C3 C4 H4 122(4) . .
C5 C4 H4 119(4) . .
Cs1 C4 H4 110(4) 2_676 .
C4 C5 C6 122.1(6) . .
C4 C5 Cs1 78.6(4) . 2_676
C6 C5 Cs1 76.9(4) . 2_676
C4 C5 H5 115(4) . .
C6 C5 H5 123(4) . .
Cs1 C5 H5 115(4) 2_676 .
C5 C6 C1 118.9(6) . .
C5 C6 C7 120.5(6) . .
C1 C6 C7 120.6(6) . .
C5 C6 Cs1 80.4(4) . 2_676
C1 C6 Cs1 77.2(4) . 2_676
C7 C6 Cs1 111.1(4) . 2_676
C6 C7 C8 111.5(6) . .
C6 C7 C9 111.2(6) . .
C8 C7 C9 109.7(6) . .
C6 C7 H7 108.1 . .
C8 C7 H7 108.1 . .
C9 C7 H7 108.1 . .
C7 C8 H8A 109.5 . .
C7 C8 H8B 109.5 . .
H8A C8 H8B 109.5 . .
C7 C8 H8C 109.5 . .
H8A C8 H8C 109.5 . .
H8B C8 H8C 109.5 . .
C7 C9 H9A 109.5 . .
C7 C9 H9B 109.5 . .
H9A C9 H9B 109.5 . .
C7 C9 H9C 109.5 . .
H9A C9 H9C 109.5 . .
H9B C9 H9C 109.5 . .
C2 C10 C11 114.8(6) . .
C2 C10 C12 110.7(6) . .
C11 C10 C12 109.5(6) . .
C2 C10 H10 107.2 . .
C11 C10 H10 107.2 . .
C12 C10 H10 107.2 . .
C10 C11 H11A 109.5 . .
C10 C11 H11B 109.5 . .
H11A C11 H11B 109.5 . .
C10 C11 H11C 109.5 . .
H11A C11 H11C 109.5 . .
H11B C11 H11C 109.5 . .
C10 C12 Cs1 85.1(4) . .
C10 C12 H13A 106(4) . .
Cs1 C12 H13A 86(4) . .
C10 C12 H12B 107(5) . .
Cs1 C12 H12B 154(5) . .
H13A C12 H12B 112(6) . .
C10 C12 H12C 115(5) . .
Cs1 C12 H12C 49(5) . .
H13A C12 H12C 113(6) . .
H12B C12 H12C 105(7) . .
C20 C19 Cs1 99.7(4) . .
C20 C19 H19A 109(5) . .
Cs1 C19 H19A 151(5) . .
C20 C19 H19B 102(4) . .
Cs1 C19 H19B 74(4) . .
H19A C19 H19B 97(6) . .
C20 C19 H19C 114(8) . .
Cs1 C19 H19C 51(8) . .
H19A C19 H19C 116(10) . .
H19B C19 H19C 117(9) . .
C24 C20 C21 114.6(6) . .
C24 C20 C19 110.5(7) . .
C21 C20 C19 110.9(6) . .
C24 C20 H20 106.8 . .
C21 C20 H20 106.8 . .
C19 C20 H20 106.8 . .
C22 C21 C28 118.1(6) . .
C22 C21 C20 121.0(6) . .
C28 C21 C20 120.8(6) . .
C22 C21 Cs1 80.8(4) . .
C28 C21 Cs1 77.3(3) . .
C20 C21 Cs1 109.3(4) . .
C23 C22 C21 122.4(7) . .
C23 C22 Cs1 80.6(4) . .
C21 C22 Cs1 76.5(4) . .
C23 C22 H22 119(4) . .
C21 C22 H22 118(4) . .
Cs1 C22 H22 117(3) . .
C22 C23 C27 119.0(6) . .
C22 C23 Cs1 77.4(4) . .
C27 C23 Cs1 77.0(4) . .
C22 C23 H23 118(4) . .
C27 C23 H23 123(4) . .
Cs1 C23 H23 120(4) . .
C20 C24 H24A 109.5 . .
C20 C24 H24B 109.5 . .
H24A C24 H24B 109.5 . .
C20 C24 H24C 109.5 . .
H24A C24 H24C 109.5 . .
H24B C24 H24C 109.5 . .
C27 C26 C28 118.8(6) . .
C27 C26 C29 120.6(6) . .
C28 C26 C29 120.5(6) . .
C27 C26 Cs1 80.9(4) . .
C28 C26 Cs1 77.6(3) . .
C29 C26 Cs1 115.2(4) . .
C23 C27 C26 121.1(6) . .
C23 C27 Cs1 80.7(4) . .
C26 C27 Cs1 76.4(4) . .
C23 C27 H27 121(4) . .
C26 C27 H27 118(4) . .
Cs1 C27 H27 111(4) . .
O2 C28 C21 120.7(5) . .
O2 C28 C26 118.7(5) . .
C21 C28 C26 120.5(6) . .
O2 C28 Cs1 109.0(3) . .
C21 C28 Cs1 79.6(3) . .
C26 C28 Cs1 79.2(3) . .
C33 C29 C26 110.2(5) . .
C33 C29 C34 109.6(6) . .
C26 C29 C34 113.1(6) . .
C33 C29 H29 107.9 . .
C26 C29 H29 107.9 . .
C34 C29 H29 107.9 . .
C29 C33 H33A 109.5 . .
C29 C33 H33B 109.5 . .
H33A C33 H33B 109.5 . .
C29 C33 H33C 109.5 . .
H33A C33 H33C 109.5 . .
H33B C33 H33C 109.5 . .
C29 C34 H34A 109.5 . .
C29 C34 H34B 109.5 . .
H34A C34 H34B 109.5 . .
C29 C34 H34C 109.5 . .
H34A C34 H34C 109.5 . .
H34B C34 H34C 109.5 . .

loop_
_geom_bond_atom_site_label_1
_geom_bond_atom_site_label_2
_geom_bond_distance
_geom_bond_site_symmetry_2
Cs1 O1 2.929(4) .
Cs1 O2 3.067(4) 2_776
Cs1 C2 3.429(6) 2_676
Cs1 C3 3.466(7) 2_676
Cs1 C1 3.471(6) 2_676
Cs1 C28 3.481(6) .
Cs1 C6 3.497(6) 2_676
Cs1 C26 3.501(6) .
Cs1 C21 3.510(6) .
Cs1 C4 3.535(8) 2_676
Cs1 C5 3.539(7) 2_676
Cs1 C27 3.556(6) .
Cs1 H12C 3.29(8) .
Cs1 H19C 3.26(13) .
O1 C1 1.323(7) .
O2 C28 1.354(7) .
O2 Cs1 3.067(4) 2_776
C1 C2 1.416(9) .
C1 C6 1.416(8) .
C1 Cs1 3.471(6) 2_676
C2 C3 1.385(9) .
C2 C10 1.516(9) .
C2 Cs1 3.429(6) 2_676
C3 C4 1.374(10) .
C3 Cs1 3.466(7) 2_676
C3 H3 1.05(8) .
C4 C5 1.380(10) .
C4 Cs1 3.535(8) 2_676
C4 H4 0.95(6) .
C5 C6 1.387(9) .
C5 Cs1 3.539(7) 2_676
C5 H5 0.86(7) .
C6 C7 1.512(9) .
C6 Cs1 3.497(6) 2_676
C7 C8 1.515(10) .
C7 C9 1.535(10) .
C7 H7 1.0000 .
C8 H8A 0.9800 .
C8 H8B 0.9800 .
C8 H8C 0.9800 .
C9 H9A 0.9800 .
C9 H9B 0.9800 .
C9 H9C 0.9800 .
C10 C11 1.517(9) .
C10 C12 1.537(10) .
C10 H10 1.0000 .
C11 H11A 0.9800 .
C11 H11B 0.9800 .
C11 H11C 0.9800 .
C12 H13A 1.06(7) .
C12 H12B 0.91(8) .
C12 H12C 1.00(9) .
C19 C20 1.515(11) .
C19 H19A 1.12(11) .
C19 H19B 0.94(6) .
C19 H19C 0.85(12) .
C20 C24 1.510(11) .
C20 C21 1.511(9) .
C20 H20 1.0000 .
C21 C22 1.394(9) .
C21 C28 1.397(9) .
C22 C23 1.368(10) .
C22 H22 0.93(6) .
C23 C27 1.388(10) .
C23 H23 1.03(8) .
C24 H24A 0.9800 .
C24 H24B 0.9800 .
C24 H24C 0.9800 .
C26 C27 1.391(9) .
C26 C28 1.409(8) .
C26 C29 1.515(9) .
C27 H27 1.01(7) .
C29 C33 1.514(9) .
C29 C34 1.527(10) .
C29 H29 1.0000 .
C33 H33A 0.9800 .
C33 H33B 0.9800 .
C33 H33C 0.9800 .
C34 H34A 0.9800 .
C34 H34B 0.9800 .
C34 H34C 0.9800 .
